data_4060637
_journal_name_full Organometallics
_journal_paper_doi 10.1021/om0508132
_journal_year 2006
_chemical_formula_sum 'C20 H13 O11 Os3 Sb'
_chemical_formula_weight 1121.65
_space_group_IT_number 14
_symmetry_cell_setting monoclinic
_symmetry_space_group_name_Hall '-P 2ybc'
_symmetry_space_group_name_H-M 'P 1 21/c 1'
_cell_angle_alpha 90.00
_cell_angle_beta 96.161(3)
_cell_angle_gamma 90.00
_cell_formula_units_Z 8
_cell_length_a 8.4121(5)
_cell_length_b 35.499(2)
_cell_length_c 17.5220(11)
_cell_measurement_temperature 223(2)
_cell_volume 5202.2(6)
_diffrn_ambient_temperature 223(2)
_exptl_crystal_density_diffrn 2.864
_cod_depositor_comments
;
The following automatic conversions were performed:
'_symmetry_cell_setting' value 'Monoclinic' changed to 'monoclinic'
according to '/home/saulius/struct/CIF-dictionaries/cif_core.dic'
dictionary named 'cif_core.dic' version 2.4.1 from 2010-06-29.

Automatic conversion script
Id: cif_fix_enum 1527 2010-12-29 10:47:43Z saulius 
;
_cod_original_sg_symbol_H-M 'P 21/c'
_cod_database_code 4060637

loop_
_symmetry_equiv_pos_as_xyz
'x, y, z'
'-x, y+1/2, -z+1/2'
'-x, -y, -z'
'x, -y-1/2, z-1/2'

loop_
_atom_site_label
_atom_site_type_symbol
_atom_site_fract_x
_atom_site_fract_y
_atom_site_fract_z
_atom_site_U_iso_or_equiv
_atom_site_adp_type
_atom_site_occupancy
_atom_site_symmetry_multiplicity
_atom_site_calc_flag
_atom_site_refinement_flags
_atom_site_disorder_assembly
_atom_site_disorder_group
Os1 Os 0.85529(6) 0.068091(14) 0.68149(3) 0.02594(13) Uani 1 1 d . . .
Os2 Os 0.88276(6) 0.030542(14) 0.82603(3) 0.02519(13) Uani 1 1 d . . .
Os3 Os 0.58134(6) 0.028311(14) 0.72996(3) 0.02745(14) Uani 1 1 d . . .
Sb7 Sb 0.72624(12) 0.09192(3) 0.54946(6) 0.0348(2) Uani 1 1 d . . .
O11 O 0.9608(16) -0.0020(3) 0.5954(8) 0.069(4) Uani 1 1 d . . .
O12 O 1.1832(12) 0.1028(3) 0.6743(8) 0.061(4) Uani 1 1 d . . .
O13 O 0.7501(14) 0.1416(3) 0.7528(7) 0.057(3) Uani 1 1 d . . .
O21 O 1.0093(14) -0.0408(3) 0.7496(7) 0.055(3) Uani 1 1 d . . .
O22 O 1.2256(12) 0.0550(3) 0.8725(6) 0.048(3) Uani 1 1 d . . .
O23 O 0.7758(11) 0.1022(3) 0.9034(6) 0.039(2) Uani 1 1 d . . .
O24 O 0.8082(14) -0.0161(3) 0.9640(6) 0.054(3) Uani 1 1 d . . .
O31 O 0.6954(13) -0.0438(3) 0.6542(7) 0.055(3) Uani 1 1 d . . .
O32 O 0.4049(14) -0.0178(3) 0.8407(8) 0.062(4) Uani 1 1 d . . .
O33 O 0.4697(12) 0.1030(3) 0.7995(7) 0.056(3) Uani 1 1 d . . .
O34 O 0.3290(15) 0.0377(3) 0.5948(7) 0.068(4) Uani 1 1 d . . .
C11 C 0.9215(17) 0.0232(4) 0.6293(9) 0.035(4) Uani 1 1 d . . .
C12 C 1.0603(18) 0.0899(4) 0.6789(8) 0.034(3) Uani 1 1 d . . .
C13 C 0.7874(18) 0.1133(4) 0.7276(9) 0.039(4) Uani 1 1 d . . .
C21 C 0.9601(19) -0.0141(4) 0.7748(9) 0.040(4) Uani 1 1 d . . .
C22 C 1.0967(18) 0.0451(4) 0.8559(9) 0.036(4) Uani 1 1 d . . .
C23 C 0.8099(16) 0.0762(4) 0.8717(7) 0.028(3) Uani 1 1 d . . .
C24 C 0.8343(16) 0.0015(4) 0.9141(9) 0.032(3) Uani 1 1 d . . .
C31 C 0.6600(16) -0.0167(4) 0.6815(9) 0.033(3) Uani 1 1 d . . .
C32 C 0.4738(16) -0.0007(4) 0.7992(9) 0.035(4) Uani 1 1 d . . .
C33 C 0.5194(16) 0.0763(4) 0.7753(9) 0.037(4) Uani 1 1 d . . .
C34 C 0.4230(18) 0.0346(4) 0.6448(10) 0.039(4) Uani 1 1 d . . .
C71 C 0.658(2) 0.0502(5) 0.4663(11) 0.075(6) Uani 1 1 d . . .
H71A H 0.6259 0.0621 0.4173 0.112 Uiso 1 1 calc R . .
H71B H 0.5697 0.0357 0.4821 0.112 Uiso 1 1 calc R . .
H71C H 0.7481 0.0335 0.4613 0.112 Uiso 1 1 calc R . .
C72 C 0.514(2) 0.1253(6) 0.5414(12) 0.076(6) Uani 1 1 d . . .
H72A H 0.4806 0.1309 0.4879 0.114 Uiso 1 1 calc R . .
H72B H 0.5359 0.1487 0.5693 0.114 Uiso 1 1 calc R . .
H72C H 0.4305 0.1116 0.5633 0.114 Uiso 1 1 calc R . .
C701 C 0.890(2) 0.1239(5) 0.4920(10) 0.059(5) Uani 1 1 d . . .
C702 C 0.941(2) 0.1581(5) 0.5131(10) 0.055(5) Uani 1 1 d . . .
C703 C 1.065(2) 0.1757(6) 0.4763(11) 0.071(6) Uani 1 1 d . . .
H703 H 1.1023 0.1998 0.4919 0.085 Uiso 1 1 calc R . .
C704 C 1.129(3) 0.1576(6) 0.4189(12) 0.083(7) Uani 1 1 d . . .
H704 H 1.2070 0.1697 0.3929 0.100 Uiso 1 1 calc R . .
C705 C 1.082(3) 0.1213(7) 0.3979(14) 0.092(7) Uani 1 1 d . . .
H705 H 1.1317 0.1085 0.3601 0.110 Uiso 1 1 calc R . .
C706 C 0.963(2) 0.1041(5) 0.4317(11) 0.066(6) Uani 1 1 d . . .
H706 H 0.9277 0.0798 0.4164 0.079 Uiso 1 1 calc R . .
C707 C 0.874(2) 0.1797(5) 0.5741(13) 0.082(7) Uani 1 1 d . . .
H70A H 0.7588 0.1806 0.5638 0.123 Uiso 1 1 calc R . .
H70B H 0.9167 0.2052 0.5754 0.123 Uiso 1 1 calc R . .
H70C H 0.9036 0.1677 0.6233 0.123 Uiso 1 1 calc R . .
Os4 Os 0.54195(7) 0.815638(14) 0.85198(3) 0.02997(14) Uani 1 1 d . . .
Os5 Os 0.56189(6) 0.878969(14) 0.95253(3) 0.02655(14) Uani 1 1 d . . .
Os6 Os 0.26288(7) 0.862933(16) 0.86190(4) 0.03402(15) Uani 1 1 d . . .
Sb8 Sb 0.43725(13) 0.77199(3) 0.73856(6) 0.0419(3) Uani 1 1 d . . .
O41 O 0.4115(16) 0.7600(3) 0.9633(8) 0.072(4) Uani 1 1 d . . .
O42 O 0.8682(15) 0.7808(3) 0.8923(9) 0.075(4) Uani 1 1 d . . .
O43 O 0.6575(17) 0.8613(3) 0.7199(8) 0.077(4) Uani 1 1 d . . .
O51 O 0.4597(13) 0.8291(3) 1.0835(6) 0.047(3) Uani 1 1 d . . .
O52 O 0.9046(13) 0.8748(3) 1.0258(8) 0.062(3) Uani 1 1 d . . .
O53 O 0.6883(14) 0.9256(3) 0.8252(7) 0.056(3) Uani 1 1 d . . .
O54 O 0.4572(12) 0.9521(3) 1.0256(6) 0.043(3) Uani 1 1 d . . .
O61 O 0.1517(13) 0.8142(3) 0.9919(7) 0.061(3) Uani 1 1 d . . .
O62 O 0.0910(15) 0.9310(4) 0.9209(8) 0.073(4) Uani 1 1 d . . .
O63 O 0.3658(16) 0.9087(4) 0.7284(7) 0.074(4) Uani 1 1 d . . .
O64 O 0.0099(17) 0.8232(4) 0.7548(8) 0.084(4) Uani 1 1 d . . .
C41 C 0.4564(18) 0.7824(4) 0.9241(9) 0.040(4) Uani 1 1 d . . .
C42 C 0.7450(19) 0.7945(4) 0.8769(10) 0.044(4) Uani 1 1 d . . .
C43 C 0.613(2) 0.8462(4) 0.7718(11) 0.051(5) Uani 1 1 d . . .
C51 C 0.4914(16) 0.8465(4) 1.0335(9) 0.033(3) Uani 1 1 d . . .
C52 C 0.7730(19) 0.8756(4) 0.9997(9) 0.041(4) Uani 1 1 d . . .
C53 C 0.6362(19) 0.9081(4) 0.8686(10) 0.042(4) Uani 1 1 d . . .
C54 C 0.4943(16) 0.9244(4) 1.0001(9) 0.035(4) Uani 1 1 d . . .
C61 C 0.2024(16) 0.8317(4) 0.9470(10) 0.044(4) Uani 1 1 d . . .
C62 C 0.1575(19) 0.9061(5) 0.8987(9) 0.052(5) Uani 1 1 d . . .
C63 C 0.3384(17) 0.8922(4) 0.7788(10) 0.040(4) Uani 1 1 d . . .
C64 C 0.108(2) 0.8389(5) 0.7948(10) 0.055(5) Uani 1 1 d . . .
C81 C 0.242(2) 0.7362(5) 0.7516(14) 0.085(7) Uani 1 1 d . . .
H81A H 0.1433 0.7484 0.7304 0.127 Uiso 1 1 calc R . .
H81B H 0.2366 0.7311 0.8057 0.127 Uiso 1 1 calc R . .
H81C H 0.2547 0.7127 0.7247 0.127 Uiso 1 1 calc R . .
C82 C 0.353(3) 0.8014(5) 0.6360(9) 0.080(7) Uani 1 1 d . . .
H82A H 0.2905 0.7844 0.6012 0.120 Uiso 1 1 calc R . .
H82B H 0.4429 0.8108 0.6116 0.120 Uiso 1 1 calc R . .
H82C H 0.2860 0.8223 0.6484 0.120 Uiso 1 1 calc R . .
C801 C 0.6226(19) 0.7381(4) 0.6978(10) 0.044(4) Uani 1 1 d . . .
C802 C 0.689(2) 0.7084(5) 0.7430(10) 0.055(5) Uani 1 1 d . . .
C803 C 0.818(2) 0.6883(6) 0.7125(11) 0.063(5) Uani 1 1 d . . .
H803 H 0.8626 0.6672 0.7393 0.075 Uiso 1 1 calc R . .
C804 C 0.877(2) 0.6988(5) 0.6475(12) 0.066(6) Uani 1 1 d . . .
H804 H 0.9669 0.6864 0.6316 0.080 Uiso 1 1 calc R . .
C805 C 0.804(2) 0.7282(6) 0.6037(11) 0.070(6) Uani 1 1 d . . .
H805 H 0.8411 0.7350 0.5568 0.084 Uiso 1 1 calc R . .
C806 C 0.677(2) 0.7474(5) 0.6299(11) 0.063(5) Uani 1 1 d . . .
H806 H 0.6272 0.7671 0.6003 0.076 Uiso 1 1 calc R . .
C807 C 0.628(2) 0.6953(5) 0.8141(12) 0.074(6) Uani 1 1 d . . .
H80A H 0.6200 0.7165 0.8483 0.110 Uiso 1 1 calc R . .
H80B H 0.7017 0.6768 0.8389 0.110 Uiso 1 1 calc R . .
H80C H 0.5240 0.6839 0.8020 0.110 Uiso 1 1 calc R . .

loop_
_atom_site_aniso_label
_atom_site_aniso_U_11
_atom_site_aniso_U_22
_atom_site_aniso_U_33
_atom_site_aniso_U_23
_atom_site_aniso_U_13
_atom_site_aniso_U_12
Os1 0.0286(3) 0.0246(3) 0.0249(3) 0.0022(2) 0.0043(2) -0.0019(2)
Os2 0.0247(3) 0.0265(3) 0.0240(3) 0.0016(2) 0.0010(2) 0.0013(2)
Os3 0.0229(3) 0.0257(3) 0.0335(3) -0.0022(2) 0.0016(2) -0.0022(2)
Sb7 0.0354(6) 0.0398(5) 0.0284(6) 0.0036(4) 0.0003(4) -0.0012(4)
O11 0.107(11) 0.032(6) 0.078(10) -0.008(6) 0.053(8) 0.011(6)
O12 0.033(7) 0.053(7) 0.099(11) 0.005(7) 0.019(7) -0.015(5)
O13 0.093(9) 0.021(6) 0.064(8) 0.001(5) 0.039(7) 0.000(5)
O21 0.064(8) 0.044(7) 0.055(8) -0.007(6) -0.006(6) 0.020(6)
O22 0.025(6) 0.064(7) 0.054(8) 0.001(6) 0.003(5) -0.009(5)
O23 0.036(6) 0.045(6) 0.035(6) -0.012(5) -0.002(5) 0.009(5)
O24 0.070(8) 0.054(7) 0.039(7) 0.010(6) 0.017(6) 0.003(6)
O31 0.067(8) 0.042(6) 0.055(8) -0.019(6) 0.009(6) 0.003(6)
O32 0.061(8) 0.036(6) 0.097(10) 0.005(6) 0.044(8) 0.003(5)
O33 0.043(7) 0.044(6) 0.080(9) -0.025(6) -0.001(6) 0.017(5)
O34 0.064(9) 0.082(9) 0.051(9) -0.018(7) -0.023(7) 0.018(7)
C11 0.038(9) 0.033(8) 0.038(9) 0.011(7) 0.017(7) -0.009(6)
C12 0.036(9) 0.037(8) 0.031(9) 0.009(7) 0.008(7) -0.002(7)
C13 0.060(10) 0.016(7) 0.045(10) 0.005(7) 0.024(8) -0.006(7)
C21 0.051(10) 0.044(9) 0.026(9) 0.003(7) 0.008(7) 0.004(8)
C22 0.035(9) 0.037(8) 0.037(9) 0.002(7) 0.006(7) 0.001(7)
C23 0.038(8) 0.030(7) 0.015(7) -0.012(6) -0.003(6) -0.010(6)
C24 0.023(8) 0.033(8) 0.040(9) 0.008(7) 0.001(7) -0.002(6)
C31 0.029(8) 0.030(8) 0.040(9) -0.002(7) -0.004(7) -0.006(6)
C32 0.029(8) 0.032(8) 0.049(10) -0.001(7) 0.017(7) -0.012(6)
C33 0.022(8) 0.048(9) 0.042(10) 0.008(8) 0.002(7) 0.006(7)
C34 0.036(9) 0.037(8) 0.043(10) -0.018(7) 0.001(8) -0.013(7)
C71 0.088(16) 0.076(14) 0.057(13) -0.004(11) -0.007(11) -0.032(11)
C72 0.049(12) 0.096(15) 0.083(16) 0.035(13) 0.009(11) 0.019(11)
C701 0.057(12) 0.078(13) 0.040(11) 0.003(10) -0.001(9) 0.006(10)
C702 0.072(13) 0.058(11) 0.034(10) 0.004(9) 0.007(9) 0.002(10)
C703 0.080(14) 0.088(14) 0.053(13) 0.012(11) 0.049(12) -0.006(11)
C704 0.093(17) 0.100(17) 0.058(15) 0.025(13) 0.014(13) -0.034(14)
C705 0.098(18) 0.094(17) 0.089(19) -0.003(15) 0.034(15) -0.007(14)
C706 0.085(14) 0.050(11) 0.069(14) 0.008(10) 0.039(12) -0.013(10)
C707 0.093(16) 0.051(11) 0.113(19) 0.016(12) 0.059(15) 0.025(10)
Os4 0.0328(3) 0.0233(3) 0.0338(3) -0.0036(2) 0.0031(3) -0.0028(2)
Os5 0.0256(3) 0.0221(3) 0.0319(3) -0.0024(2) 0.0027(2) -0.0005(2)
Os6 0.0262(3) 0.0406(3) 0.0344(4) 0.0061(3) -0.0006(3) 0.0017(2)
Sb8 0.0549(7) 0.0304(5) 0.0379(6) -0.0039(5) -0.0066(5) -0.0048(5)
O41 0.103(11) 0.031(6) 0.087(11) 0.022(7) 0.037(9) -0.002(6)
O42 0.054(9) 0.060(8) 0.109(12) -0.006(8) -0.001(8) 0.012(7)
O43 0.109(11) 0.041(7) 0.091(11) 0.008(7) 0.061(9) 0.006(7)
O51 0.059(8) 0.047(7) 0.034(7) 0.005(5) 0.000(6) 0.000(5)
O52 0.028(7) 0.065(8) 0.092(10) 0.007(7) 0.004(7) -0.006(6)
O53 0.070(8) 0.041(6) 0.059(8) -0.001(6) 0.018(7) -0.021(6)
O54 0.057(7) 0.023(5) 0.052(7) -0.008(5) 0.014(6) 0.006(5)
O61 0.041(7) 0.074(8) 0.069(9) 0.033(7) 0.015(6) 0.001(6)
O62 0.072(9) 0.084(9) 0.068(9) 0.012(7) 0.024(7) 0.056(8)
O63 0.081(10) 0.096(10) 0.043(8) 0.037(8) 0.005(7) 0.009(8)
O64 0.069(10) 0.121(12) 0.055(9) -0.011(9) -0.019(8) -0.023(9)
C41 0.049(10) 0.036(9) 0.034(9) -0.010(7) -0.001(8) 0.011(7)
C42 0.038(10) 0.039(9) 0.052(11) -0.007(8) -0.007(8) 0.011(7)
C43 0.066(12) 0.025(8) 0.065(13) -0.011(8) 0.024(10) 0.005(7)
C51 0.028(8) 0.041(8) 0.031(9) -0.014(7) 0.003(7) 0.006(6)
C52 0.034(9) 0.039(9) 0.049(11) 0.000(8) 0.002(8) -0.002(7)
C53 0.042(10) 0.033(8) 0.051(11) -0.003(8) 0.002(8) 0.010(7)
C54 0.029(8) 0.031(8) 0.046(10) 0.003(7) 0.003(7) -0.021(6)
C61 0.019(8) 0.052(10) 0.063(12) -0.003(9) 0.013(8) 0.001(7)
C62 0.043(10) 0.082(13) 0.032(10) 0.018(9) 0.013(8) 0.008(9)
C63 0.040(9) 0.036(8) 0.043(10) 0.010(8) 0.000(8) 0.002(7)
C64 0.050(11) 0.090(14) 0.024(9) 0.011(9) 0.006(8) 0.011(10)
C81 0.055(13) 0.079(14) 0.115(19) 0.003(13) -0.017(12) -0.043(11)
C82 0.14(2) 0.083(14) 0.013(9) 0.012(9) -0.018(10) 0.046(13)
C801 0.047(10) 0.028(8) 0.054(11) -0.015(8) -0.004(8) -0.007(7)
C802 0.071(13) 0.047(10) 0.048(12) -0.019(9) 0.007(10) -0.023(9)
C803 0.042(11) 0.089(14) 0.058(13) -0.008(11) 0.009(10) -0.008(10)
C804 0.065(13) 0.069(13) 0.068(14) -0.040(11) 0.025(12) -0.010(10)
C805 0.077(15) 0.096(16) 0.038(12) -0.005(11) 0.010(11) -0.024(12)
C806 0.080(14) 0.062(12) 0.051(13) -0.008(10) 0.022(11) -0.007(10)
C807 0.089(16) 0.048(11) 0.085(16) 0.015(11) 0.018(13) 0.013(10)

loop_
_geom_bond_atom_site_label_1
_geom_bond_atom_site_label_2
_geom_bond_distance
_geom_bond_site_symmetry_2
_geom_bond_publ_flag
Os1 C12 1.895(14) . ?
Os1 C13 1.910(14) . ?
Os1 C11 1.948(15) . ?
Os1 Sb7 2.5897(11) . ?
Os1 Os2 2.8494(8) . ?
Os1 Os3 2.9062(7) . ?
Os2 C22 1.891(16) . ?
Os2 C24 1.936(15) . ?
Os2 C23 1.936(13) . ?
Os2 C21 1.965(16) . ?
Os2 Os3 2.8902(8) . ?
Os3 C32 1.893(14) . ?
Os3 C34 1.904(17) . ?
Os3 C31 1.958(15) . ?
Os3 C33 1.972(16) . ?
Sb7 C71 2.114(17) . ?
Sb7 C701 2.122(18) . ?
Sb7 C72 2.133(16) . ?
O11 C11 1.143(16) . ?
O12 C12 1.142(16) . ?
O13 C13 1.156(15) . ?
O21 C21 1.144(16) . ?
O22 C22 1.147(16) . ?
O23 C23 1.129(14) . ?
O24 C24 1.115(16) . ?
O31 C31 1.130(15) . ?
O32 C32 1.150(15) . ?
O33 C33 1.139(16) . ?
O34 C34 1.120(18) . ?
C701 C702 1.33(2) . ?
C701 C706 1.46(2) . ?
C702 C703 1.43(2) . ?
C702 C707 1.48(2) . ?
C703 C704 1.36(3) . ?
C704 C705 1.38(3) . ?
C705 C706 1.36(2) . ?
Os4 C42 1.874(16) . ?
Os4 C43 1.921(18) . ?
Os4 C41 1.925(17) . ?
Os4 Sb8 2.5980(12) . ?
Os4 Os5 2.8500(8) . ?
Os4 Os6 2.9065(8) . ?
Os5 C52 1.880(17) . ?
Os5 C54 1.929(15) . ?
Os5 C53 1.955(18) . ?
Os5 C51 1.968(16) . ?
Os5 Os6 2.8835(8) . ?
Os6 C64 1.87(2) . ?
Os6 C62 1.917(18) . ?
Os6 C63 1.949(16) . ?
Os6 C61 1.969(18) . ?
Sb8 C81 2.110(16) . ?
Sb8 C82 2.133(15) . ?
Sb8 C801 2.150(15) . ?
O41 C41 1.141(17) . ?
O42 C42 1.150(17) . ?
O43 C43 1.152(19) . ?
O51 C51 1.128(16) . ?
O52 C52 1.152(17) . ?
O53 C53 1.109(17) . ?
O54 C54 1.137(16) . ?
O61 C61 1.122(17) . ?
O62 C62 1.137(19) . ?
O63 C63 1.105(17) . ?
O64 C64 1.16(2) . ?
C801 C806 1.36(2) . ?
C801 C802 1.40(2) . ?
C802 C803 1.45(2) . ?
C802 C807 1.47(2) . ?
C803 C804 1.34(2) . ?
C804 C805 1.40(3) . ?
C805 C806 1.39(3) . ?
